data_4128370
loop_
_publ_author_name
'Holt, Connor'
'Alachouzos, Georgios'
'Frontier, Alison J.'

_publ_section_title
;
 Leveraging the Halo-Nazarov Cyclization for the Chemodivergent Assembly
 of Functionalized Haloindenes and Indanones.
;
_journal_issue 13
_journal_name_full 'Journal of the American Chemical Society'
_journal_page_first 5461
_journal_page_last 5469
_journal_paper_doi 10.1021/jacs.9b00198
_journal_volume 141
_journal_year 2019
_chemical_absolute_configuration ad
_chemical_formula_moiety 'C19 H19 Br O2'
_chemical_formula_sum 'C19 H19 Br O2'
_chemical_formula_weight 359.25
_space_group_crystal_system monoclinic
_space_group_IT_number 5
_space_group_name_Hall 'I 2y'
_space_group_name_H-M_alt 'I 1 2 1'
_atom_sites_solution_hydrogens geom
_atom_sites_solution_primary dual
_atom_sites_solution_secondary difmap
_audit_creation_date 2018-06-02
_audit_creation_method
;
Olex2 1.2-ac3
(compiled 2017.08.10 svn.r3458 for OlexSys, GUI svn.r5381)
;
_cell_angle_alpha 90
_cell_angle_beta 112.704(4)
_cell_angle_gamma 90
_cell_formula_units_Z 4
_cell_length_a 17.9455(6)
_cell_length_b 4.95680(10)
_cell_length_c 19.3568(7)
_cell_measurement_reflns_used 6356
_cell_measurement_temperature 100.01(12)
_cell_measurement_theta_max 76.4040
_cell_measurement_theta_min 2.9060
_cell_volume 1588.41(10)
_computing_cell_refinement 'CrysAlisPro 1.171.39.46 (Rigaku OD, 2018)'
_computing_data_collection 'CrysAlisPro 1.171.39.46 (Rigaku OD, 2018)'
_computing_data_reduction 'CrysAlisPro 1.171.39.46 (Rigaku OD, 2018)'
_computing_molecular_graphics 'Olex2 (Dolomanov et al., 2009)'
_computing_publication_material 'Olex2 (Dolomanov et al., 2009)'
_computing_structure_refinement 'ShelXL (Sheldrick, 2015b)'
_computing_structure_solution 'ShelXT (Sheldrick, 2015a)'
_diffrn_ambient_environment N~2~
_diffrn_ambient_temperature 100.01(12)
_diffrn_detector 'CCD plate'
_diffrn_detector_type HyPix
_diffrn_measured_fraction_theta_full 0.997
_diffrn_measured_fraction_theta_max 0.983
_diffrn_measurement_details
;
List of Runs (angles in degrees, time in seconds):

  # Type    Start    End  Width  t~exp~   \w     \q     \k     \f   Frames
--------------------------------------------------------------------------
  1  \w    -62.00  22.00   0.50    1.95    --  -49.62  57.00 -46.00  168
  2  \w    -60.00 -35.00   0.50    7.79    --  -84.25  38.00 120.00   50
  3  \w    -97.00 -12.00   0.50    7.79    --  -84.25  57.00 -46.00  170
  4  \w   -121.00 -37.00   0.50    1.95    --  -49.62 -57.00 172.00  168
  5  \w    -21.00  62.00   0.50    1.95    --   49.62 -57.00 172.00  166
  6  \w     34.00 101.00   0.50    7.79    --  105.75 -57.00 172.00  134
  7  \w     44.00 115.00   0.50    7.79    --  105.75-125.00  90.00  142
  8  \w     84.00 109.00   0.50    7.79    --  105.75 -99.00   0.00   50
  9  \w     43.00  70.00   0.50    7.79    --  105.75 -19.00 -60.00   54
 10  \w     34.00  73.00   0.50    7.79    --  105.75 -38.00 -60.00   78
 11  \w     37.00  71.00   0.50    7.79    --  105.75 -19.00 -30.00   68
 12  \w     37.00 122.00   0.50    1.95    --   49.62  57.00 -46.00  170
 13  \w    114.00 171.00   0.50    7.79    --  105.75  57.00 -46.00  114
 14  \w     54.00  87.00   0.50    7.79    --  105.75 -99.00-150.00   66
 15  \w     34.00  94.00   0.50    1.95    --   49.62-125.00-180.00  120
 16  \w     36.00  80.00   0.50    7.79    --  105.75 -38.00-180.00   88
 17  \w     35.00  66.00   0.50    7.79    --  105.75 -99.00   0.00   62
 18  \w     37.00  71.00   0.50    7.79    --  105.75 -19.00  60.00   68
 19  \w     45.00 105.00   0.50    7.79    --  105.75 -99.00 150.00  120
 20  \w   -120.00 -71.00   0.50    1.95    --  -49.62-125.00 -30.00   98
 21  \w   -156.00 -71.00   0.50    7.79    --  -84.25 -57.00 172.00  170
 22  \w     42.00  68.00   0.50    1.95    --   49.87  77.00-150.00   52
 23  \w    -28.00  -2.00   0.50    1.95    --  -49.87  19.00-150.00   52
 24  \w     71.00 121.00   0.50    1.95    --   49.87  77.00-150.00  100
 25  \w     39.00  66.00   0.50    7.79    --  105.75 -19.00 120.00   54
 26  \w     36.00  67.00   0.50    7.79    --  105.75 -19.00   0.00   62
 27  \w     34.00  60.00   0.50    7.79    --  105.75 -38.00  90.00   52
 28  \w    106.00 166.00   0.50    7.79    --  105.75  38.00  30.00  120
 29  \w     65.00 109.00   0.50    7.79    --  105.75 -99.00 120.00   88
 30  \w    124.00 160.00   0.50    7.79    --  105.75  38.00 -90.00   72
 31  \w     40.00  66.00   0.50    7.79    --  105.75-125.00 -60.00   52
 32  \w     82.00 116.00   0.50    7.79    --  105.75-125.00 -60.00   68
 33  \w     35.00  73.00   0.50    7.79    --  105.75-125.00-120.00   76
 34  \w     86.00 114.00   0.50    7.79    --  105.75-125.00-120.00   56
 35  \w     38.00  66.00   0.50    7.79    --  105.75 -19.00  90.00   56
 36  \w     43.00  84.00   0.50    7.79    --  105.75-125.00  60.00   82
 37  \w     91.00 116.00   0.50    7.79    --  105.75-125.00  60.00   50
 38  \w     35.00  61.00   0.50    7.79    --  105.75 -99.00 120.00   52
 39  \w     51.00  82.00   0.50    7.79    --  105.75 -99.00  90.00   62
 40  \w     41.00 108.00   0.50    7.79    --  105.75 -99.00 -60.00  134
 41  \w     33.00  58.00   0.50    7.79    --  105.75 -19.00  30.00   50
;
_diffrn_measurement_device 'four-circle diffractometer'
_diffrn_measurement_device_type 'XtaLAB Synergy, Dualflex, HyPix'
_diffrn_measurement_method '\w scans'
_diffrn_orient_matrix_type 'CrysAlisPro convention (1999,Acta A55,543-557)'
_diffrn_orient_matrix_UB_11 -0.0426543500
_diffrn_orient_matrix_UB_12 0.2211478500
_diffrn_orient_matrix_UB_13 0.0271386500
_diffrn_orient_matrix_UB_21 -0.0163049000
_diffrn_orient_matrix_UB_22 -0.2048233000
_diffrn_orient_matrix_UB_23 0.0523505000
_diffrn_orient_matrix_UB_31 0.0810735500
_diffrn_orient_matrix_UB_32 0.0753603500
_diffrn_orient_matrix_UB_33 0.0630073500
_diffrn_radiation_monochromator mirror
_diffrn_radiation_probe x-ray
_diffrn_radiation_type CuK\a
_diffrn_radiation_wavelength 1.54184
_diffrn_reflns_av_R_equivalents 0.0525
_diffrn_reflns_av_unetI/netI 0.0390
_diffrn_reflns_Laue_measured_fraction_full 0.997
_diffrn_reflns_Laue_measured_fraction_max 0.983
_diffrn_reflns_limit_h_max 22
_diffrn_reflns_limit_h_min -21
_diffrn_reflns_limit_k_max 6
_diffrn_reflns_limit_k_min -6
_diffrn_reflns_limit_l_max 24
_diffrn_reflns_limit_l_min -23
_diffrn_reflns_number 10664
_diffrn_reflns_point_group_measured_fraction_full 0.979
_diffrn_reflns_point_group_measured_fraction_max 0.958
_diffrn_reflns_theta_full 74.504
_diffrn_reflns_theta_max 77.585
_diffrn_reflns_theta_min 2.855
_diffrn_source 'micro-focus sealed X-ray tube'
_diffrn_source_type 'PhotonJet (Cu) X-ray Source'
_exptl_absorpt_coefficient_mu 3.558
_exptl_absorpt_correction_T_max 1.00000
_exptl_absorpt_correction_T_min 0.80687
_exptl_absorpt_correction_type multi-scan
_exptl_absorpt_process_details
;
CrysAlisPro 1.171.39.46 (Rigaku Oxford Diffraction, 2018)
Empirical absorption correction using spherical harmonics,
 implemented in SCALE3 ABSPACK scaling algorithm.
;
_exptl_crystal_colour colourless
_exptl_crystal_colour_primary colourless
_exptl_crystal_density_diffrn 1.502
_exptl_crystal_description needle
_exptl_crystal_F_000 736
_exptl_crystal_size_max 0.119
_exptl_crystal_size_mid 0.071
_exptl_crystal_size_min 0.026
_refine_diff_density_max 1.790
_refine_diff_density_min -0.857
_refine_diff_density_rms 0.129
_refine_ls_abs_structure_details
;
 Flack x determined using 1261 quotients [(I+)-(I-)]/[(I+)+(I-)]
 (Parsons, Flack and Wagner, Acta Cryst. B69 (2013) 249-259).
;
_refine_ls_abs_structure_Flack 0.00(2)
_refine_ls_extinction_method none
_refine_ls_goodness_of_fit_ref 1.082
_refine_ls_hydrogen_treatment constr
_refine_ls_matrix_type full
_refine_ls_number_parameters 201
_refine_ls_number_reflns 3259
_refine_ls_number_restraints 1
_refine_ls_restrained_S_all 1.082
_refine_ls_R_factor_all 0.0556
_refine_ls_R_factor_gt 0.0541
_refine_ls_shift/su_max 0.001
_refine_ls_shift/su_mean 0.000
_refine_ls_structure_factor_coef Fsqd
_refine_ls_weighting_details 'w=1/[\s^2^(Fo^2^)+(0.1161P)^2^] where P=(Fo^2^+2Fc^2^)/3'
_refine_ls_weighting_scheme calc
_refine_ls_wR_factor_gt 0.1409
_refine_ls_wR_factor_ref 0.1428
_reflns_Friedel_coverage 0.742
_reflns_Friedel_fraction_full 0.957
_reflns_Friedel_fraction_max 0.927
_reflns_number_gt 3103
_reflns_number_total 3259
_reflns_threshold_expression 'I > 2\s(I)'
_cod_data_source_file ja9b00198_si_002.cif
_cod_data_source_block froga07
_cod_original_cell_volume 1588.41(9)
_cod_database_code 4128370
_shelx_shelxl_version_number 2018/3
_chemical_oxdiff_formula C18H19O2Br
_shelx_space_group_comment
;
The symmetry employed for this shelxl refinement is uniquely defined
by the following loop, which should always be used as a source of
symmetry information in preference to the above space-group names.
They are only intended as comments.
;
_shelx_estimated_absorpt_t_max 0.913
_shelx_estimated_absorpt_t_min 0.677
_reflns_odcompleteness_completeness 100.00
_reflns_odcompleteness_iscentric 1
_reflns_odcompleteness_theta 67.62
_olex2_refinement_description
;
1. Fixed Uiso
 At 1.2 times of:
  All C(H) groups, All C(H,H) groups
 At 1.5 times of:
  All C(H,H,H) groups, All O(H) groups
2.a Ternary CH refined with riding coordinates:
 C1(H1A)
2.b Secondary CH2 refined with riding coordinates:
 C12(H12A,H12B), C13(H13A,H13B), C14(H14A,H14B)
2.c Aromatic/amide H refined with riding coordinates:
 C7(H7), C8(H8), C9(H9), C10(H10), C11(H11), C15(H15), C17(H17), C18(H18)
2.d Idealised Me refined as rotating group:
 C19(H19A,H19B,H19C)
2.e Idealised tetrahedral OH refined as rotating group:
 O1(H1)
;
_olex2_submission_original_sample_id froga07
_olex2_submission_special_instructions 'No special instructions were received'
_oxdiff_exptl_absorpt_empirical_details
;
Empirical correction (ABSPACK) includes:
- Absorption correction using spherical harmonics
- Frame scaling
;
_oxdiff_exptl_absorpt_empirical_full_max 1.868
_oxdiff_exptl_absorpt_empirical_full_min 0.481

loop_
_space_group_symop_operation_xyz
'x, y, z'
'-x, y, -z'
'x+1/2, y+1/2, z+1/2'
'-x+1/2, y+1/2, -z+1/2'

loop_
_atom_site_label
_atom_site_type_symbol
_atom_site_fract_x
_atom_site_fract_y
_atom_site_fract_z
_atom_site_U_iso_or_equiv
_atom_site_adp_type
_atom_site_occupancy
_atom_site_site_symmetry_order
_atom_site_calc_flag
_atom_site_refinement_flags_posn
Br1 Br 0.39413(3) 0.85424(15) 0.53505(2) 0.0333(2) Uani 1 1 d .
O1 O 0.7461(3) 0.4026(9) 0.7174(2) 0.0351(11) Uani 1 1 d .
H1 H 0.744456 0.264352 0.740076 0.053 Uiso 1 1 calc GR
O2 O 0.1398(2) 0.4135(9) 0.6121(2) 0.0387(11) Uani 1 1 d .
C1 C 0.4770(3) 0.2861(11) 0.7078(3) 0.0305(13) Uani 1 1 d .
H1A H 0.493270 0.106502 0.697684 0.037 Uiso 1 1 calc R
C2 C 0.4877(3) 0.4915(11) 0.6528(3) 0.0292(11) Uani 1 1 d .
C3 C 0.4148(3) 0.5903(11) 0.6109(3) 0.0288(11) Uani 1 1 d .
C4 C 0.3499(3) 0.4745(12) 0.6299(3) 0.0304(11) Uani 1 1 d .
C5 C 0.3866(3) 0.2910(11) 0.6878(3) 0.0309(14) Uani 1 1 d .
C6 C 0.5280(3) 0.367(2) 0.7880(3) 0.0316(10) Uani 1 1 d .
C7 C 0.6048(4) 0.2617(15) 0.8245(4) 0.0409(14) Uani 1 1 d .
H7 H 0.623500 0.127354 0.801699 0.049 Uiso 1 1 calc R
C8 C 0.6542(3) 0.356(2) 0.8953(3) 0.0445(13) Uani 1 1 d .
H8 H 0.706130 0.286866 0.918820 0.053 Uiso 1 1 calc R
C9 C 0.6267(4) 0.5498(16) 0.9306(4) 0.0424(14) Uani 1 1 d .
H9 H 0.659708 0.610158 0.978145 0.051 Uiso 1 1 calc R
C10 C 0.5504(5) 0.6538(17) 0.8954(4) 0.0520(18) Uani 1 1 d .
H10 H 0.531492 0.785532 0.918782 0.062 Uiso 1 1 calc R
C11 C 0.5015(4) 0.5611(15) 0.8246(4) 0.0455(16) Uani 1 1 d .
H11 H 0.449679 0.631067 0.801331 0.055 Uiso 1 1 calc R
C12 C 0.5682(3) 0.5551(12) 0.6512(3) 0.0314(11) Uani 1 1 d .
H12A H 0.603910 0.616123 0.700498 0.038 Uiso 1 1 calc R
H12B H 0.562074 0.702120 0.616359 0.038 Uiso 1 1 calc R
C13 C 0.6077(3) 0.3141(14) 0.6282(3) 0.0331(14) Uani 1 1 d .
H13A H 0.605997 0.157375 0.657576 0.040 Uiso 1 1 calc R
H13B H 0.577144 0.272290 0.575879 0.040 Uiso 1 1 calc R
C14 C 0.6949(3) 0.373(2) 0.6398(3) 0.0355(11) Uani 1 1 d .
H14A H 0.715204 0.226904 0.618571 0.043 Uiso 1 1 calc R
H14B H 0.696884 0.537225 0.613387 0.043 Uiso 1 1 calc R
C15 C 0.2679(3) 0.5260(12) 0.6019(3) 0.0332(12) Uani 1 1 d .
H15 H 0.244722 0.652406 0.564136 0.040 Uiso 1 1 calc R
C16 C 0.2209(3) 0.3809(16) 0.6324(3) 0.0335(12) Uani 1 1 d .
C17 C 0.2569(4) 0.1906(13) 0.6887(3) 0.0337(12) Uani 1 1 d .
H17 H 0.224908 0.091343 0.707413 0.040 Uiso 1 1 calc R
C18 C 0.3398(4) 0.1471(13) 0.7171(3) 0.0343(12) Uani 1 1 d .
H18 H 0.363392 0.022841 0.755351 0.041 Uiso 1 1 calc R
C19 C 0.1046(4) 0.6518(16) 0.5702(4) 0.0433(14) Uani 1 1 d .
H19A H 0.102285 0.633949 0.520009 0.065 Uiso 1 1 calc GR
H19B H 0.136894 0.805766 0.593607 0.065 Uiso 1 1 calc GR
H19C H 0.050938 0.675160 0.568860 0.065 Uiso 1 1 calc GR

loop_
_atom_site_aniso_label
_atom_site_aniso_U_11
_atom_site_aniso_U_22
_atom_site_aniso_U_33
_atom_site_aniso_U_23
_atom_site_aniso_U_13
_atom_site_aniso_U_12
Br1 0.0319(3) 0.0348(3) 0.0288(3) 0.0033(2) 0.0068(2) -0.0011(3)
O1 0.0304(18) 0.033(3) 0.0354(19) 0.0013(18) 0.0050(16) -0.0003(17)
O2 0.0265(18) 0.047(3) 0.0383(19) 0.0023(19) 0.0082(15) -0.0011(17)
C1 0.026(2) 0.030(3) 0.032(3) -0.0011(19) 0.007(2) -0.0001(18)
C2 0.029(3) 0.023(3) 0.031(2) -0.001(2) 0.006(2) -0.003(2)
C3 0.033(3) 0.024(2) 0.027(2) 0.001(2) 0.009(2) -0.001(2)
C4 0.030(3) 0.029(3) 0.031(2) -0.005(2) 0.010(2) -0.003(2)
C5 0.027(2) 0.032(4) 0.031(3) -0.005(2) 0.008(2) 0.0014(19)
C6 0.031(2) 0.033(3) 0.027(2) 0.005(3) 0.0080(19) 0.001(3)
C7 0.035(3) 0.054(4) 0.035(3) 0.005(3) 0.014(2) 0.008(2)
C8 0.029(2) 0.065(4) 0.037(3) 0.003(4) 0.008(2) 0.010(4)
C9 0.039(3) 0.048(4) 0.034(3) 0.002(3) 0.007(2) -0.003(3)
C10 0.052(4) 0.045(4) 0.049(4) -0.013(3) 0.009(3) 0.007(3)
C11 0.037(3) 0.038(3) 0.048(3) -0.008(3) 0.001(3) 0.011(3)
C12 0.027(2) 0.029(3) 0.034(3) -0.003(2) 0.008(2) -0.001(2)
C13 0.032(3) 0.032(4) 0.034(2) -0.006(2) 0.010(2) 0.001(2)
C14 0.030(2) 0.038(3) 0.036(2) 0.001(3) 0.0101(19) 0.000(3)
C15 0.032(3) 0.031(3) 0.030(3) -0.003(2) 0.004(2) 0.000(2)
C16 0.028(2) 0.038(3) 0.030(2) -0.007(3) 0.0068(18) -0.007(3)
C17 0.034(3) 0.037(3) 0.033(3) -0.001(2) 0.016(2) -0.006(2)
C18 0.036(3) 0.030(3) 0.034(3) 0.004(2) 0.010(2) 0.000(2)
C19 0.029(3) 0.046(4) 0.046(3) 0.004(3) 0.005(2) 0.000(3)

loop_
_atom_type_symbol
_atom_type_description
_atom_type_scat_dispersion_real
_atom_type_scat_dispersion_imag
_atom_type_scat_source
C C 0.0181 0.0091 'International Tables Vol C Tables 4.2.6.8 and 6.1.1.4'
H H 0.0000 0.0000 'International Tables Vol C Tables 4.2.6.8 and 6.1.1.4'
Br Br -0.6763 1.2805 'International Tables Vol C Tables 4.2.6.8 and 6.1.1.4'
O O 0.0492 0.0322 'International Tables Vol C Tables 4.2.6.8 and 6.1.1.4'

loop_
_geom_angle_atom_site_label_1
_geom_angle_atom_site_label_2
_geom_angle_atom_site_label_3
_geom_angle
C14 O1 H1 109.5
C16 O2 C19 116.7(5)
C2 C1 H1A 109.7
C5 C1 H1A 109.7
C5 C1 C2 102.7(5)
C5 C1 C6 114.8(5)
C6 C1 H1A 109.7
C6 C1 C2 110.1(5)
C3 C2 C1 107.9(5)
C3 C2 C12 129.7(5)
C12 C2 C1 122.4(5)
C2 C3 Br1 125.2(5)
C2 C3 C4 112.9(5)
C4 C3 Br1 121.9(4)
C5 C4 C3 106.4(5)
C15 C4 C3 131.1(6)
C15 C4 C5 122.4(6)
C4 C5 C1 110.0(5)
C18 C5 C1 130.4(5)
C18 C5 C4 119.6(5)
C7 C6 C1 120.6(6)
C11 C6 C1 121.1(5)
C11 C6 C7 118.2(6)
C6 C7 H7 119.9
C6 C7 C8 120.3(7)
C8 C7 H7 119.9
C7 C8 H8 119.7
C9 C8 C7 120.6(6)
C9 C8 H8 119.7
C8 C9 H9 120.2
C10 C9 C8 119.6(6)
C10 C9 H9 120.2
C9 C10 H10 120.2
C9 C10 C11 119.7(7)
C11 C10 H10 120.2
C6 C11 C10 121.6(6)
C6 C11 H11 119.2
C10 C11 H11 119.2
C2 C12 H12A 108.8
C2 C12 H12B 108.8
C2 C12 C13 113.6(5)
H12A C12 H12B 107.7
C13 C12 H12A 108.8
C13 C12 H12B 108.8
C12 C13 H13A 109.3
C12 C13 H13B 109.3
H13A C13 H13B 107.9
C14 C13 C12 111.8(6)
C14 C13 H13A 109.3
C14 C13 H13B 109.3
O1 C14 C13 112.4(4)
O1 C14 H14A 109.1
O1 C14 H14B 109.1
C13 C14 H14A 109.1
C13 C14 H14B 109.1
H14A C14 H14B 107.9
C4 C15 H15 121.2
C4 C15 C16 117.6(6)
C16 C15 H15 121.2
O2 C16 C15 124.5(6)
O2 C16 C17 115.2(5)
C17 C16 C15 120.2(5)
C16 C17 H17 119.5
C18 C17 C16 121.1(5)
C18 C17 H17 119.5
C5 C18 C17 119.0(6)
C5 C18 H18 120.5
C17 C18 H18 120.5
O2 C19 H19A 109.5
O2 C19 H19B 109.5
O2 C19 H19C 109.5
H19A C19 H19B 109.5
H19A C19 H19C 109.5
H19B C19 H19C 109.5

loop_
_geom_bond_atom_site_label_1
_geom_bond_atom_site_label_2
_geom_bond_distance
Br1 C3 1.894(5)
O1 H1 0.8200
O1 C14 1.434(7)
O2 C16 1.363(7)
O2 C19 1.434(9)
C1 H1A 0.9800
C1 C2 1.538(8)
C1 C5 1.516(8)
C1 C6 1.522(8)
C2 C3 1.338(8)
C2 C12 1.491(8)
C3 C4 1.466(8)
C4 C5 1.396(9)
C4 C15 1.382(8)
C5 C18 1.379(9)
C6 C7 1.387(9)
C6 C11 1.382(11)
C7 H7 0.9300
C7 C8 1.393(10)
C8 H8 0.9300
C8 C9 1.378(12)
C9 H9 0.9300
C9 C10 1.374(11)
C10 H10 0.9300
C10 C11 1.388(10)
C11 H11 0.9300
C12 H12A 0.9700
C12 H12B 0.9700
C12 C13 1.540(9)
C13 H13A 0.9700
C13 H13B 0.9700
C13 C14 1.521(8)
C14 H14A 0.9700
C14 H14B 0.9700
C15 H15 0.9300
C15 C16 1.400(9)
C16 C17 1.397(10)
C17 H17 0.9300
C17 C18 1.389(9)
C18 H18 0.9300
C19 H19A 0.9600
C19 H19B 0.9600
C19 H19C 0.9600

loop_
_geom_hbond_atom_site_label_D
_geom_hbond_atom_site_label_H
_geom_hbond_atom_site_label_A
_geom_hbond_distance_DH
_geom_hbond_distance_HA
_geom_hbond_distance_DA
_geom_hbond_angle_DHA
_geom_hbond_site_symmetry_A
_geom_hbond_publ_flag
O1 H1 O1 0.82 1.95 2.760(4) 167.8 4_646 yes

loop_
_geom_torsion_atom_site_label_1
_geom_torsion_atom_site_label_2
_geom_torsion_atom_site_label_3
_geom_torsion_atom_site_label_4
_geom_torsion
Br1 C3 C4 C5 -179.5(4)
Br1 C3 C4 C15 -1.3(9)
O2 C16 C17 C18 -176.9(6)
C1 C2 C3 Br1 179.2(4)
C1 C2 C3 C4 -0.2(6)
C1 C2 C12 C13 64.5(7)
C1 C5 C18 C17 179.7(6)
C1 C6 C7 C8 173.9(7)
C1 C6 C11 C10 -174.4(8)
C2 C1 C5 C4 -0.4(6)
C2 C1 C5 C18 179.2(6)
C2 C1 C6 C7 -94.5(8)
C2 C1 C6 C11 81.2(8)
C2 C3 C4 C5 -0.1(7)
C2 C3 C4 C15 178.1(6)
C2 C12 C13 C14 -170.4(5)
C3 C2 C12 C13 -115.6(7)
C3 C4 C5 C1 0.3(6)
C3 C4 C5 C18 -179.3(5)
C3 C4 C15 C16 -179.6(6)
C4 C5 C18 C17 -0.7(9)
C4 C15 C16 O2 178.3(5)
C4 C15 C16 C17 -0.5(9)
C5 C1 C2 C3 0.3(6)
C5 C1 C2 C12 -179.7(5)
C5 C1 C6 C7 150.2(6)
C5 C1 C6 C11 -34.1(10)
C5 C4 C15 C16 -1.7(9)
C6 C1 C2 C3 -122.4(5)
C6 C1 C2 C12 57.6(7)
C6 C1 C5 C4 119.1(6)
C6 C1 C5 C18 -61.3(9)
C6 C7 C8 C9 1.6(13)
C7 C6 C11 C10 1.4(13)
C7 C8 C9 C10 -0.8(13)
C8 C9 C10 C11 0.3(13)
C9 C10 C11 C6 -0.7(13)
C11 C6 C7 C8 -1.9(12)
C12 C2 C3 Br1 -0.7(9)
C12 C2 C3 C4 179.9(5)
C12 C13 C14 O1 66.4(8)
C15 C4 C5 C1 -178.1(5)
C15 C4 C5 C18 2.3(9)
C15 C16 C17 C18 2.0(10)
C16 C17 C18 C5 -1.4(10)
C19 O2 C16 C15 -15.0(9)
C19 O2 C16 C17 163.8(6)
